data_4104184
loop_
_publ_author_name
'Jan Spielmann'
'Sjoerd Harder'

_publ_section_title
;
 Hydrogen Elimination in Bulky Calcium Amidoborane Complexes: Isolation of
 a Calcium Borylamide Complex
;
_journal_name_full 'Journal of the American Chemical Society'
_journal_page_first 5064
_journal_page_last 5065
_journal_paper_doi 10.1021/ja901073c
_journal_volume 131
_journal_year 2009
_chemical_formula_sum 'C45 H68 B Ca N3 O'
_chemical_formula_weight 2871.66
_chemical_name_common (DIPP-nacnac)Ca(DIPP)N=BH2.THF
_chemical_name_systematic
;
 ?
;
_space_group_IT_number 57
_symmetry_cell_setting orthorhombic
_symmetry_space_group_name_Hall '-P 2c 2b'
_symmetry_space_group_name_H-M 'P b c m'
_atom_sites_solution_hydrogens geom
_atom_sites_solution_primary direct
_atom_sites_solution_secondary difmap
_audit_creation_method SHELXL-97
_cell_angle_alpha 90.00
_cell_angle_beta 90.00
_cell_angle_gamma 90.00
_cell_formula_units_Z 4
_cell_length_a 11.1390(3)
_cell_length_b 18.6226(4)
_cell_length_c 21.2712(5)
_cell_measurement_temperature 133(2)
_cell_volume 4412.44(18)
_computing_structure_refinement 'SHELXL-97 (Sheldrick, 1997)'
_diffrn_ambient_temperature 133(2)
_diffrn_measured_fraction_theta_full 0.994
_diffrn_measured_fraction_theta_max 0.994
_diffrn_radiation_monochromator graphite
_diffrn_radiation_source 'fine-focus sealed tube'
_diffrn_radiation_type MoK\a
_diffrn_radiation_wavelength 0.71073
_diffrn_reflns_av_R_equivalents 0.0465
_diffrn_reflns_av_sigmaI/netI 0.0220
_diffrn_reflns_limit_h_max 15
_diffrn_reflns_limit_h_min -15
_diffrn_reflns_limit_k_max 25
_diffrn_reflns_limit_k_min -25
_diffrn_reflns_limit_l_max 28
_diffrn_reflns_limit_l_min -28
_diffrn_reflns_number 81060
_diffrn_reflns_theta_full 28.94
_diffrn_reflns_theta_max 28.94
_diffrn_reflns_theta_min 1.83
_exptl_absorpt_coefficient_mu 0.177
_exptl_absorpt_correction_T_max 0.9684
_exptl_absorpt_correction_T_min 0.9432
_exptl_absorpt_correction_type empirical
_exptl_crystal_colour colorless
_exptl_crystal_density_diffrn 1.081
_exptl_crystal_density_method 'not measured'
_exptl_crystal_description blocks
_exptl_crystal_F_000 1568
_exptl_crystal_size_max 0.5
_exptl_crystal_size_mid 0.4
_exptl_crystal_size_min 0.3
_refine_diff_density_max 0.431
_refine_diff_density_min -0.372
_refine_diff_density_rms 0.041
_refine_ls_extinction_method none
_refine_ls_goodness_of_fit_ref 1.049
_refine_ls_hydrogen_treatment mixed
_refine_ls_matrix_type full
_refine_ls_number_parameters 258
_refine_ls_number_reflns 5952
_refine_ls_number_restraints 0
_refine_ls_restrained_S_all 1.049
_refine_ls_R_factor_all 0.0553
_refine_ls_R_factor_gt 0.0429
_refine_ls_shift/su_max 0.001
_refine_ls_shift/su_mean 0.000
_refine_ls_structure_factor_coef Fsqd
_refine_ls_weighting_details 'calc w=1/[\s^2^(Fo^2^)+(0.0526P)^2^+1.3914P] where P=(Fo^2^+2Fc^2^)/3'
_refine_ls_weighting_scheme calc
_refine_ls_wR_factor_gt 0.1081
_refine_ls_wR_factor_ref 0.1144
_reflns_number_gt 4879
_reflns_number_total 5952
_reflns_threshold_expression >2sigma(I)
_cod_data_source_file ja901073c_si_001.cif
_cod_data_source_block hasj140
_cod_original_sg_symbol_H-M Pbcm
_cod_original_formula_sum 'C45 H68 B1 Ca1 N3 O1'
_cod_database_code 4104184

loop_
_symmetry_equiv_pos_as_xyz
'x, y, z'
'-x, -y, z+1/2'
'x, -y+1/2, -z'
'-x, y+1/2, -z+1/2'
'-x, -y, -z'
'x, y, -z-1/2'
'-x, y-1/2, z'
'x, -y-1/2, z-1/2'

loop_
_atom_site_label
_atom_site_type_symbol
_atom_site_fract_x
_atom_site_fract_y
_atom_site_fract_z
_atom_site_U_iso_or_equiv
_atom_site_adp_type
_atom_site_occupancy
_atom_site_symmetry_multiplicity
_atom_site_calc_flag
_atom_site_refinement_flags
Ca1 Ca 0.74611(3) 0.093028(18) 0.2500 0.02439(10) Uani 1 2 d S
O1 O 0.55978(12) 0.03472(7) 0.2500 0.0336(3) Uani 1 2 d S
N1 N 0.87647(9) 0.03748(5) 0.17856(4) 0.0225(2) Uani 1 1 d .
N3 N 0.65821(13) 0.20492(8) 0.2500 0.0269(3) Uani 1 2 d S
B1 B 0.7638(2) 0.24085(13) 0.2500 0.0415(6) Uani 1 2 d S
C1 C 1.00604(14) -0.05845(8) 0.13584(6) 0.0375(3) Uani 1 1 d .
H1A H 0.9511 -0.0924 0.1178 0.056 Uiso 1 1 calc R
H1B H 1.0756 -0.0833 0.1513 0.056 Uiso 1 1 calc R
H1C H 1.0299 -0.0243 0.1044 0.056 Uiso 1 1 calc R
C2 C 0.94513(11) -0.01944(6) 0.18977(6) 0.0257(2) Uani 1 1 d .
C3 C 0.96832(17) -0.04776(9) 0.2500 0.0287(4) Uani 1 2 d S
H3 H 1.0048 -0.0927 0.2500 0.034 Uiso 1 2 d SR
C6 C 0.87333(11) 0.06789(6) 0.11664(5) 0.0236(2) Uani 1 1 d .
C7 C 0.94668(11) 0.12806(7) 0.10386(6) 0.0261(2) Uani 1 1 d .
C8 C 0.93936(12) 0.16009(7) 0.04496(6) 0.0342(3) Uani 1 1 d .
H8 H 0.9884 0.1992 0.0359 0.041 Uiso 1 1 calc R
C9 C 0.86120(13) 0.13540(8) -0.00043(6) 0.0384(3) Uani 1 1 d .
H9 H 0.8576 0.1577 -0.0395 0.046 Uiso 1 1 calc R
C10 C 0.78873(14) 0.07756(8) 0.01256(6) 0.0377(3) Uani 1 1 d .
H10 H 0.7356 0.0613 -0.0180 0.045 Uiso 1 1 calc R
C11 C 0.79309(12) 0.04265(7) 0.07060(6) 0.0306(3) Uani 1 1 d .
C12 C 1.03389(12) 0.15700(7) 0.15260(6) 0.0312(3) Uani 1 1 d .
H12 H 1.0031 0.1434 0.1941 0.037 Uiso 1 1 calc R
C13 C 1.15770(14) 0.12300(10) 0.14549(9) 0.0526(4) Uani 1 1 d .
H13A H 1.1887 0.1333 0.1044 0.079 Uiso 1 1 calc R
H13B H 1.1514 0.0720 0.1509 0.079 Uiso 1 1 calc R
H13C H 1.2109 0.1424 0.1767 0.079 Uiso 1 1 calc R
C14 C 1.04360(16) 0.23894(8) 0.15130(8) 0.0475(4) Uani 1 1 d .
H14A H 1.0875 0.2551 0.1875 0.071 Uiso 1 1 calc R
H14B H 0.9646 0.2595 0.1518 0.071 Uiso 1 1 calc R
H14C H 1.0848 0.2536 0.1138 0.071 Uiso 1 1 calc R
C15 C 0.70986(14) -0.02041(8) 0.08241(7) 0.0389(3) Uani 1 1 d .
H15 H 0.7308 -0.0413 0.1233 0.047 Uiso 1 1 calc R
C16 C 0.57914(14) 0.00506(10) 0.08577(8) 0.0518(4) Uani 1 1 d .
H16A H 0.5573 0.0273 0.0467 0.078 Uiso 1 1 calc R
H16B H 0.5706 0.0392 0.1193 0.078 Uiso 1 1 calc R
H16C H 0.5276 -0.0353 0.0934 0.078 Uiso 1 1 calc R
C17 C 0.72375(19) -0.07941(10) 0.03226(9) 0.0583(5) Uani 1 1 d .
H17A H 0.6986 -0.0611 -0.0078 0.087 Uiso 1 1 calc R
H17B H 0.6750 -0.1200 0.0434 0.087 Uiso 1 1 calc R
H17C H 0.8063 -0.0939 0.0299 0.087 Uiso 1 1 calc R
C18 C 0.54442(15) 0.23736(8) 0.2500 0.0232(3) Uani 1 2 d S
C19 C 0.48564(11) 0.25143(6) 0.30756(6) 0.0253(2) Uani 1 1 d .
C20 C 0.37281(11) 0.28353(7) 0.30620(6) 0.0288(3) Uani 1 1 d .
H20 H 0.3342 0.2939 0.3439 0.035 Uiso 1 1 d R
C21 C 0.31687(16) 0.30037(9) 0.2500 0.0300(4) Uani 1 2 d S
H21 H 0.2423 0.3228 0.2500 0.036 Uiso 1 2 d SR
C22 C 0.54580(12) 0.23182(8) 0.36933(6) 0.0343(3) Uani 1 1 d .
H22 H 0.6038 0.1937 0.3602 0.041 Uiso 1 1 calc R
C23 C 0.45947(15) 0.20255(9) 0.41881(7) 0.0436(4) Uani 1 1 d .
H23A H 0.4060 0.2400 0.4320 0.065 Uiso 1 1 calc R
H23B H 0.5043 0.1855 0.4543 0.065 Uiso 1 1 calc R
H23C H 0.4138 0.1637 0.4012 0.065 Uiso 1 1 calc R
C24 C 0.61655(17) 0.29518(11) 0.39598(8) 0.0580(5) Uani 1 1 d .
H24A H 0.6743 0.3111 0.3655 0.087 Uiso 1 1 calc R
H24B H 0.6574 0.2805 0.4336 0.087 Uiso 1 1 calc R
H24C H 0.5624 0.3338 0.4056 0.087 Uiso 1 1 calc R
C25 C 0.43902(18) 0.06413(11) 0.2500 0.0417(5) Uani 1 2 d S
H25 H 0.4254 0.0936 0.2130 0.050 Uiso 1 1 d R
C26 C 0.3584(3) 0.00147(15) 0.26916(13) 0.0401(7) Uiso 0.50 1 d P
H26A H 0.3439 0.0013 0.3156 0.060 Uiso 0.50 1 d PR
H26B H 0.2795 0.0041 0.2500 0.060 Uiso 1 2 d SR
C27 C 0.4235(3) -0.06065(14) 0.2500 0.0805(11) Uani 1 2 d S
H27 H 0.4029 -0.0897 0.2123 0.097 Uiso 1 1 d R
C28 C 0.5530(2) -0.04342(10) 0.2500 0.0417(5) Uani 1 2 d S
H28 H 0.5926 -0.0637 0.2881 0.050 Uiso 1 1 d R
H1 H 0.846(2) 0.2060(12) 0.2500 0.038(6) Uiso 1 2 d S
H2 H 0.781(3) 0.3034(15) 0.2500 0.064(8) Uiso 1 2 d S

loop_
_atom_site_aniso_label
_atom_site_aniso_U_11
_atom_site_aniso_U_22
_atom_site_aniso_U_33
_atom_site_aniso_U_23
_atom_site_aniso_U_13
_atom_site_aniso_U_12
Ca1 0.02488(18) 0.02558(17) 0.02270(17) 0.000 0.000 0.00664(13)
O1 0.0322(7) 0.0239(6) 0.0448(8) 0.000 0.000 0.0038(5)
N1 0.0258(5) 0.0213(5) 0.0204(5) -0.0007(4) 0.0001(4) 0.0008(4)
N3 0.0252(7) 0.0254(7) 0.0300(8) 0.000 0.000 0.0043(6)
B1 0.0265(11) 0.0309(11) 0.0669(17) 0.000 0.000 0.0050(9)
C1 0.0502(8) 0.0325(7) 0.0297(7) -0.0045(5) 0.0049(6) 0.0135(6)
C2 0.0305(6) 0.0213(5) 0.0253(6) -0.0034(4) 0.0021(5) 0.0019(5)
C3 0.0390(10) 0.0191(8) 0.0281(9) 0.000 0.000 0.0074(7)
C6 0.0254(6) 0.0250(5) 0.0205(6) -0.0012(4) 0.0007(4) 0.0043(4)
C7 0.0254(6) 0.0278(6) 0.0252(6) 0.0018(5) 0.0002(5) 0.0028(5)
C8 0.0359(7) 0.0348(7) 0.0318(7) 0.0089(5) 0.0017(6) 0.0005(6)
C9 0.0435(8) 0.0477(8) 0.0239(6) 0.0092(6) -0.0010(6) 0.0074(6)
C10 0.0394(7) 0.0507(8) 0.0229(6) -0.0023(6) -0.0069(6) 0.0019(6)
C11 0.0323(6) 0.0351(7) 0.0243(6) -0.0044(5) -0.0008(5) -0.0006(5)
C12 0.0298(6) 0.0330(7) 0.0308(7) 0.0039(5) -0.0024(5) -0.0059(5)
C13 0.0312(8) 0.0637(11) 0.0629(11) -0.0024(9) -0.0102(7) 0.0013(7)
C14 0.0550(9) 0.0372(8) 0.0503(9) 0.0029(7) -0.0068(8) -0.0142(7)
C15 0.0461(8) 0.0427(8) 0.0279(7) -0.0063(6) -0.0041(6) -0.0134(6)
C16 0.0416(9) 0.0724(12) 0.0414(9) -0.0051(8) -0.0043(7) -0.0175(8)
C17 0.0763(12) 0.0517(10) 0.0468(10) -0.0184(8) -0.0039(9) -0.0169(9)
C18 0.0217(8) 0.0179(7) 0.0301(9) 0.000 0.000 -0.0018(6)
C19 0.0243(6) 0.0229(5) 0.0288(6) -0.0010(5) -0.0010(5) -0.0029(5)
C20 0.0247(6) 0.0282(6) 0.0337(7) -0.0046(5) 0.0053(5) -0.0026(5)
C21 0.0197(8) 0.0255(8) 0.0447(11) 0.000 0.000 0.0003(6)
C22 0.0327(7) 0.0414(8) 0.0288(7) 0.0001(5) -0.0023(5) -0.0021(6)
C23 0.0474(9) 0.0535(9) 0.0299(7) 0.0025(6) 0.0007(6) -0.0075(7)
C24 0.0603(11) 0.0694(12) 0.0444(9) 0.0026(8) -0.0162(8) -0.0288(9)
C25 0.0306(10) 0.0262(9) 0.0684(15) 0.000 0.000 0.0032(8)
C27 0.0607(17) 0.0295(12) 0.151(3) 0.000 0.000 -0.0115(12)
C28 0.0541(13) 0.0231(9) 0.0479(12) 0.000 0.000 0.0073(9)

loop_
_atom_type_symbol
_atom_type_description
_atom_type_scat_dispersion_real
_atom_type_scat_dispersion_imag
_atom_type_scat_source
C C 0.0033 0.0016 'International Tables Vol C Tables 4.2.6.8 and 6.1.1.4'
H H 0.0000 0.0000 'International Tables Vol C Tables 4.2.6.8 and 6.1.1.4'
B B 0.0013 0.0007 'International Tables Vol C Tables 4.2.6.8 and 6.1.1.4'
Ca Ca 0.2262 0.3064 'International Tables Vol C Tables 4.2.6.8 and 6.1.1.4'
N N 0.0061 0.0033 'International Tables Vol C Tables 4.2.6.8 and 6.1.1.4'
O O 0.0106 0.0060 'International Tables Vol C Tables 4.2.6.8 and 6.1.1.4'

loop_
_geom_angle_atom_site_label_1
_geom_angle_atom_site_label_2
_geom_angle_atom_site_label_3
_geom_angle
_geom_angle_site_symmetry_1
_geom_angle_site_symmetry_3
N3 Ca1 O1 92.45(5) . .
N3 Ca1 N1 131.55(3) . 6_556
O1 Ca1 N1 110.16(3) . 6_556
N3 Ca1 N1 131.55(3) . .
O1 Ca1 N1 110.15(3) . .
N1 Ca1 N1 80.88(5) 6_556 .
N3 Ca1 B1 29.25(6) . .
O1 Ca1 B1 121.70(6) . .
N1 Ca1 B1 113.35(4) 6_556 .
N1 Ca1 B1 113.35(4) . .
N3 Ca1 C6 108.67(3) . 6_556
O1 Ca1 C6 108.91(3) . 6_556
N1 Ca1 C6 24.13(3) 6_556 6_556
N1 Ca1 C6 103.62(3) . 6_556
B1 Ca1 C6 96.56(3) . 6_556
N3 Ca1 C6 108.67(3) . .
O1 Ca1 C6 108.91(3) . .
N1 Ca1 C6 103.62(3) 6_556 .
N1 Ca1 C6 24.13(3) . .
B1 Ca1 C6 96.56(3) . .
C6 Ca1 C6 124.50(4) 6_556 .
N3 Ca1 H1 53.0(5) . .
O1 Ca1 H1 145.5(5) . .
N1 Ca1 H1 95.8(4) 6_556 .
N1 Ca1 H1 95.8(4) . .
B1 Ca1 H1 23.7(5) . .
C6 Ca1 H1 85.6(3) 6_556 .
C6 Ca1 H1 85.6(3) . .
C25 O1 C28 109.20(15) . .
C25 O1 Ca1 130.22(11) . .
C28 O1 Ca1 120.57(12) . .
C2 N1 C6 119.59(10) . .
C2 N1 Ca1 126.35(8) . .
C6 N1 Ca1 113.97(7) . .
B1 N3 C18 124.87(16) . .
B1 N3 Ca1 94.48(12) . .
C18 N3 Ca1 140.65(11) . .
N3 B1 Ca1 56.27(10) . .
N3 B1 H1 115.0(11) . .
Ca1 B1 H1 58.7(11) . .
N3 B1 H2 129.0(14) . .
Ca1 B1 H2 174.7(14) . .
H1 B1 H2 116.0(18) . .
C2 C1 H1A 109.5 . .
C2 C1 H1B 109.5 . .
H1A C1 H1B 109.5 . .
C2 C1 H1C 109.5 . .
H1A C1 H1C 109.5 . .
H1B C1 H1C 109.5 . .
N1 C2 C3 124.56(11) . .
N1 C2 C1 120.24(11) . .
C3 C2 C1 115.20(11) . .
C2 C3 C2 130.74(15) 6_556 .
C2 C3 H3 114.6 6_556 .
C2 C3 H3 114.6 . .
C11 C6 C7 119.89(11) . .
C11 C6 N1 121.53(11) . .
C7 C6 N1 118.41(10) . .
C11 C6 Ca1 112.58(8) . .
C7 C6 Ca1 108.07(8) . .
N1 C6 Ca1 41.90(5) . .
C8 C7 C6 118.68(11) . .
C8 C7 C12 120.02(11) . .
C6 C7 C12 121.30(11) . .
C9 C8 C7 121.67(13) . .
C9 C8 H8 119.2 . .
C7 C8 H8 119.2 . .
C10 C9 C8 119.44(12) . .
C10 C9 H9 120.3 . .
C8 C9 H9 120.3 . .
C9 C10 C11 121.49(13) . .
C9 C10 H10 119.3 . .
C11 C10 H10 119.3 . .
C10 C11 C6 118.82(12) . .
C10 C11 C15 119.05(12) . .
C6 C11 C15 122.12(12) . .
C7 C12 C13 111.29(12) . .
C7 C12 C14 112.74(11) . .
C13 C12 C14 110.39(12) . .
C7 C12 H12 107.4 . .
C13 C12 H12 107.4 . .
C14 C12 H12 107.4 . .
C12 C13 H13A 109.5 . .
C12 C13 H13B 109.5 . .
H13A C13 H13B 109.5 . .
C12 C13 H13C 109.5 . .
H13A C13 H13C 109.5 . .
H13B C13 H13C 109.5 . .
C12 C14 H14A 109.5 . .
C12 C14 H14B 109.5 . .
H14A C14 H14B 109.5 . .
C12 C14 H14C 109.5 . .
H14A C14 H14C 109.5 . .
H14B C14 H14C 109.5 . .
C11 C15 C16 110.41(13) . .
C11 C15 C17 112.11(13) . .
C16 C15 C17 110.40(13) . .
C11 C15 H15 107.9 . .
C16 C15 H15 107.9 . .
C17 C15 H15 107.9 . .
C15 C16 H16A 109.5 . .
C15 C16 H16B 109.5 . .
H16A C16 H16B 109.5 . .
C15 C16 H16C 109.5 . .
H16A C16 H16C 109.5 . .
H16B C16 H16C 109.5 . .
C15 C17 H17A 109.5 . .
C15 C17 H17B 109.5 . .
H17A C17 H17B 109.5 . .
C15 C17 H17C 109.5 . .
H17A C17 H17C 109.5 . .
H17B C17 H17C 109.5 . .
N3 C18 C19 119.87(8) . .
N3 C18 C19 119.87(8) . 6_556
C19 C18 C19 120.12(15) . 6_556
C20 C19 C18 118.69(12) . .
C20 C19 C22 121.28(11) . .
C18 C19 C22 120.02(11) . .
C21 C20 C19 121.44(12) . .
C21 C20 H20 119.3 . .
C19 C20 H20 119.2 . .
C20 C21 C20 119.47(16) . 6_556
C20 C21 H21 120.3 . .
C20 C21 H21 120.3 6_556 .
C19 C22 C23 113.84(11) . .
C19 C22 C24 111.27(12) . .
C23 C22 C24 110.18(13) . .
C19 C22 H22 107.1 . .
C23 C22 H22 107.1 . .
C24 C22 H22 107.1 . .
C22 C23 H23A 109.5 . .
C22 C23 H23B 109.5 . .
H23A C23 H23B 109.5 . .
C22 C23 H23C 109.5 . .
H23A C23 H23C 109.5 . .
H23B C23 H23C 109.5 . .
C22 C24 H24A 109.5 . .
C22 C24 H24B 109.5 . .
H24A C24 H24B 109.5 . .
C22 C24 H24C 109.5 . .
H24A C24 H24C 109.5 . .
H24B C24 H24C 109.5 . .
O1 C25 C26 104.84(17) . 6_556
O1 C25 C26 104.84(17) . .
C26 C25 C26 30.9(2) 6_556 .
O1 C25 H25 111.0 . .
C26 C25 H25 97.1 6_556 .
C26 C25 H25 123.8 . .
C26 C26 C27 73.37(11) 6_556 .
C26 C26 C25 74.53(10) 6_556 .
C27 C26 C25 104.2(2) . .
C26 C26 H26A 170.7 6_556 .
C27 C26 H26A 111.2 . .
C25 C26 H26A 111.2 . .
C26 C26 H26B 65.1 6_556 .
C27 C26 H26B 112.5 . .
C25 C26 H26B 112.4 . .
H26A C26 H26B 105.5 . .
C26 C27 C26 33.3(2) . 6_556
C26 C27 C28 108.7(2) . .
C26 C27 C28 108.7(2) 6_556 .
C26 C27 H27 123.8 . .
C26 C27 H27 95.4 6_556 .
C28 C27 H27 110.0 . .
O1 C28 C27 105.49(18) . .
O1 C28 H28 110.8 . .
C27 C28 H28 110.5 . .

loop_
_geom_bond_atom_site_label_1
_geom_bond_atom_site_label_2
_geom_bond_distance
_geom_bond_site_symmetry_2
Ca1 N3 2.3023(15) .
Ca1 O1 2.3424(14) .
Ca1 N1 2.3426(10) 6_556
Ca1 N1 2.3426(10) .
Ca1 B1 2.760(2) .
Ca1 C6 3.2054(12) 6_556
Ca1 C6 3.2054(12) .
Ca1 H1 2.38(2) .
O1 C25 1.452(2) .
O1 C28 1.457(2) .
N1 C2 1.3286(15) .
N1 C6 1.4342(15) .
N3 B1 1.353(3) .
N3 C18 1.404(2) .
B1 H1 1.12(2) .
B1 H2 1.18(3) .
C1 C2 1.5179(17) .
C1 H1A 0.9600 .
C1 H1B 0.9600 .
C1 H1C 0.9600 .
C2 C3 1.4094(14) .
C3 C2 1.4094(14) 6_556
C3 H3 0.9300 .
C6 C11 1.4067(17) .
C6 C7 1.4131(17) .
C7 C8 1.3899(18) .
C7 C12 1.5197(18) .
C8 C9 1.379(2) .
C8 H8 0.9300 .
C9 C10 1.374(2) .
C9 H9 0.9300 .
C10 C11 1.3962(19) .
C10 H10 0.9300 .
C11 C15 1.5171(19) .
C12 C13 1.525(2) .
C12 C14 1.530(2) .
C12 H12 0.9800 .
C13 H13A 0.9600 .
C13 H13B 0.9600 .
C13 H13C 0.9600 .
C14 H14A 0.9600 .
C14 H14B 0.9600 .
C14 H14C 0.9600 .
C15 C16 1.533(2) .
C15 C17 1.539(2) .
C15 H15 0.9800 .
C16 H16A 0.9600 .
C16 H16B 0.9600 .
C16 H16C 0.9600 .
C17 H17A 0.9600 .
C17 H17B 0.9600 .
C17 H17C 0.9600 .
C18 C19 1.4129(14) .
C18 C19 1.4129(14) 6_556
C19 C20 1.3919(17) .
C19 C22 1.5195(18) .
C20 C21 1.3842(16) .
C20 H20 0.9300 .
C21 C20 1.3842(16) 6_556
C21 H21 0.9300 .
C22 C23 1.526(2) .
C22 C24 1.528(2) .
C22 H22 0.9800 .
C23 H23A 0.9600 .
C23 H23B 0.9600 .
C23 H23C 0.9600 .
C24 H24A 0.9600 .
C24 H24B 0.9600 .
C24 H24C 0.9600 .
C25 C26 1.528(3) 6_556
C25 C26 1.528(3) .
C25 H25 0.9716 .
C26 C26 0.815(5) 6_556
C26 C27 1.424(4) .
C26 H26A 1.0000 .
C26 H26B 0.9699 .
C27 C26 1.424(4) 6_556
C27 C28 1.479(4) .
C27 H27 0.9934 .
C28 H28 0.9968 .
